data_7720604
loop_
_publ_author_name
'Kopp, Richard O.'
'Coles, Nathan T.'
'Ernst, Moritz J.'
'Weber, Manuela'
'Ward, Benjamin D.'
'M&#xfc;ller, Christian'

_publ_section_title
;
 Janus-faced coordination chemistry of pyridyl-functionalized phosphinines
 with Cu(I) and Au(I).
;
_journal_issue 15
_journal_name_full 'Dalton transactions (Cambridge, England : 2003)'
_journal_page_first 5908
_journal_page_last 5919
_journal_paper_doi 10.1039/d6dt00083e
_journal_volume 55
_journal_year 2026
_chemical_formula_moiety 'C23 H32 N2 P Si2, F6 P, C2 H3 N'
_chemical_formula_sum 'C25 H35 F6 N3 P2 Si2'
_chemical_formula_weight 609.68
_space_group_crystal_system triclinic
_space_group_IT_number 2
_space_group_name_Hall '-P 1'
_space_group_name_H-M_alt 'P -1'
_atom_sites_solution_hydrogens geom
_atom_sites_solution_primary dual
_audit_creation_date 2025-09-30
_audit_creation_method
;
Olex2 1.5
(compiled 2025.07.13 svn.rb7424aed for OlexSys, GUI svn.r7314)
;
_audit_update_record
;
2025-11-14 deposited with the CCDC.	2026-03-02 downloaded from the CCDC.
;
_cell_angle_alpha 90.607(2)
_cell_angle_beta 95.550(2)
_cell_angle_gamma 102.463(2)
_cell_formula_units_Z 2
_cell_length_a 6.5266(3)
_cell_length_b 12.3570(5)
_cell_length_c 19.5307(8)
_cell_measurement_reflns_used 9856
_cell_measurement_temperature 150.00
_cell_measurement_theta_max 25.67
_cell_measurement_theta_min 2.65
_cell_volume 1530.01(11)
_computing_molecular_graphics 'Olex2 1.5 (Dolomanov et al., 2009)'
_computing_publication_material 'Olex2 1.5 (Dolomanov et al., 2009)'
_computing_structure_refinement 'SHELXL 2018/3 (Sheldrick, 2015)'
_computing_structure_solution 'SHELXT 2018/2 (Sheldrick, 2018)'
_diffrn_ambient_temperature 150.00
_diffrn_measured_fraction_theta_full 0.998
_diffrn_measured_fraction_theta_max 0.997
_diffrn_measurement_device_type 'Bruker APEX-II CCD'
_diffrn_measurement_method '\f and \w scans'
_diffrn_radiation_type MoK\a
_diffrn_radiation_wavelength 0.71073
_diffrn_reflns_av_R_equivalents 0.0416
_diffrn_reflns_av_unetI/netI 0.0298
_diffrn_reflns_Laue_measured_fraction_full 0.998
_diffrn_reflns_Laue_measured_fraction_max 0.997
_diffrn_reflns_limit_h_max 7
_diffrn_reflns_limit_h_min -7
_diffrn_reflns_limit_k_max 15
_diffrn_reflns_limit_k_min -15
_diffrn_reflns_limit_l_max 23
_diffrn_reflns_limit_l_min -23
_diffrn_reflns_number 29371
_diffrn_reflns_point_group_measured_fraction_full 0.998
_diffrn_reflns_point_group_measured_fraction_max 0.997
_diffrn_reflns_theta_full 25.242
_diffrn_reflns_theta_max 25.707
_diffrn_reflns_theta_min 2.649
_diffrn_standards_number 0
_exptl_absorpt_coefficient_mu 0.277
_exptl_absorpt_correction_T_max 0.7453
_exptl_absorpt_correction_T_min 0.6190
_exptl_absorpt_correction_type multi-scan
_exptl_absorpt_process_details
;
SADABS-2016/2 (Bruker,2016/2) was used for absorption correction.
wR2(int) was 0.1190 before and 0.0678 after correction.
The Ratio of minimum to maximum transmission is 0.8305.
The \l/2 correction factor is Not present.
;
_exptl_crystal_colour colourless
_exptl_crystal_colour_primary colourless
_exptl_crystal_density_diffrn 1.323
_exptl_crystal_description block
_exptl_crystal_F_000 636
_exptl_crystal_size_max 0.205
_exptl_crystal_size_mid 0.132
_exptl_crystal_size_min 0.09
_refine_diff_density_max 0.326
_refine_diff_density_min -0.304
_refine_diff_density_rms 0.050
_refine_ls_extinction_method none
_refine_ls_goodness_of_fit_ref 1.051
_refine_ls_hydrogen_treatment constr
_refine_ls_matrix_type full
_refine_ls_number_parameters 351
_refine_ls_number_reflns 5792
_refine_ls_number_restraints 0
_refine_ls_restrained_S_all 1.051
_refine_ls_R_factor_all 0.0552
_refine_ls_R_factor_gt 0.0454
_refine_ls_shift/su_max 0.000
_refine_ls_shift/su_mean 0.000
_refine_ls_structure_factor_coef Fsqd
_refine_ls_weighting_details 'w=1/[\s^2^(Fo^2^)+(0.0275P)^2^+1.6823P] where P=(Fo^2^+2Fc^2^)/3'
_refine_ls_weighting_scheme calc
_refine_ls_wR_factor_gt 0.0952
_refine_ls_wR_factor_ref 0.1017
_reflns_Friedel_coverage 0.000
_reflns_number_gt 4978
_reflns_number_total 5792
_reflns_threshold_expression 'I > 2\s(I)'
_cod_data_source_file d6dt00083e3.cif
_cod_data_source_block rok477_mje
_cod_depositor_comments 'Adding full bibliography for 7720594--7720605.cif.'
_cod_original_sg_symbol_H-M P-1
_cod_database_code 7720604
_shelx_shelxl_version_number 2018/3
_shelx_space_group_comment
;
The symmetry employed for this shelxl refinement is uniquely defined
by the following loop, which should always be used as a source of
symmetry information in preference to the above space-group names.
They are only intended as comments.
;
_shelx_estimated_absorpt_t_max 0.976
_shelx_estimated_absorpt_t_min 0.945
_olex2_refinement_description
;
1. Fixed Uiso
 At 1.2 times of:
  All C(H) groups, All C(H,H) groups
 At 1.5 times of:
  All C(H,H,H) groups
2.a Secondary CH2 refined with riding coordinates:
 C26(H26A,H26B)
2.b Aromatic/amide H refined with riding coordinates:
 C3(H3), C22(H22), C23(H23), C24(H24), C25(H25), C32(H32), C33(H33), C34(H34),
 C35(H35)
2.c Idealised Me refined as rotating group:
 C11(H11A,H11B,H11C), C12(H12A,H12B,H12C), C13(H13A,H13B,H13C), C27(H27A,H27B,
 H27C), C41(H41A,H41B,H41C), C42(H42A,H42B,H42C), C43(H43A,H43B,H43C),
 C102(H10A,H10B,H10C)
;
_olex2_submission_special_instructions 'No special instructions were received'

loop_
_space_group_symop_operation_xyz
'x, y, z'
'-x, -y, -z'

loop_
_atom_site_label
_atom_site_type_symbol
_atom_site_fract_x
_atom_site_fract_y
_atom_site_fract_z
_atom_site_U_iso_or_equiv
_atom_site_adp_type
_atom_site_occupancy
_atom_site_site_symmetry_order
_atom_site_calc_flag
_atom_site_refinement_flags_posn
_atom_site_refinement_flags_adp
_atom_site_refinement_flags_occupancy
_atom_site_disorder_assembly
_atom_site_disorder_group
P1 P 0.57749(10) 0.36989(5) 0.88807(3) 0.03170(15) Uani 1 1 d . . . . .
Si1 Si 0.90140(10) 0.53406(5) 0.81571(3) 0.03002(15) Uani 1 1 d . . . . .
Si2 Si 0.25816(10) 0.18739(5) 0.94904(3) 0.03267(16) Uani 1 1 d . . . . .
N1 N 0.7420(3) 0.35433(15) 0.64233(9) 0.0277(4) Uani 1 1 d . . . . .
N2 N -0.0649(3) 0.13638(16) 0.81669(11) 0.0345(5) Uani 1 1 d . . . . .
C1 C 0.6605(3) 0.41401(18) 0.80860(11) 0.0278(5) Uani 1 1 d . . . . .
C2 C 0.5588(3) 0.35981(18) 0.74750(11) 0.0266(5) Uani 1 1 d . . . . .
C3 C 0.3883(3) 0.26896(18) 0.74419(12) 0.0273(5) Uani 1 1 d . . . . .
H3 H 0.331905 0.237398 0.699982 0.033 Uiso 1 1 calc R U . . .
C4 C 0.2942(3) 0.22086(17) 0.80136(12) 0.0274(5) Uani 1 1 d . . . . .
C5 C 0.3643(3) 0.25851(18) 0.86921(12) 0.0286(5) Uani 1 1 d . . . . .
C11 C 1.0963(4) 0.5104(2) 0.75687(14) 0.0414(6) Uani 1 1 d . . . . .
H11A H 1.230351 0.563633 0.768702 0.062 Uiso 1 1 calc R U . . .
H11B H 1.042853 0.520412 0.709246 0.062 Uiso 1 1 calc R U . . .
H11C H 1.118393 0.434800 0.761673 0.062 Uiso 1 1 calc R U . . .
C12 C 0.8188(5) 0.6671(2) 0.79917(16) 0.0479(7) Uani 1 1 d . . . . .
H12A H 0.705752 0.673075 0.827592 0.072 Uiso 1 1 calc R U . . .
H12B H 0.767748 0.669151 0.750447 0.072 Uiso 1 1 calc R U . . .
H12C H 0.939522 0.729104 0.810765 0.072 Uiso 1 1 calc R U . . .
C13 C 1.0361(5) 0.5391(2) 0.90423(14) 0.0558(8) Uani 1 1 d . . . . .
H13A H 1.083369 0.469873 0.912524 0.084 Uiso 1 1 calc R U . . .
H13B H 0.937796 0.548363 0.937606 0.084 Uiso 1 1 calc R U . . .
H13C H 1.158170 0.601708 0.909303 0.084 Uiso 1 1 calc R U . . .
C21 C 0.6239(3) 0.40561(18) 0.67988(11) 0.0260(5) Uani 1 1 d . . . . .
C22 C 0.5644(3) 0.49934(18) 0.65442(12) 0.0300(5) Uani 1 1 d . . . . .
H22 H 0.479630 0.535424 0.679646 0.036 Uiso 1 1 calc R U . . .
C23 C 0.6271(4) 0.54108(19) 0.59266(12) 0.0322(5) Uani 1 1 d . . . . .
H23 H 0.589188 0.606770 0.576037 0.039 Uiso 1 1 calc R U . . .
C24 C 0.7457(4) 0.48642(19) 0.55516(12) 0.0323(5) Uani 1 1 d . . . . .
H24 H 0.788165 0.513314 0.512195 0.039 Uiso 1 1 calc R U . . .
C25 C 0.8006(3) 0.39322(19) 0.58095(12) 0.0308(5) Uani 1 1 d . . . . .
H25 H 0.881222 0.354966 0.555415 0.037 Uiso 1 1 calc R U . . .
C26 C 0.8194(4) 0.25527(19) 0.66732(12) 0.0339(5) Uani 1 1 d . . . . .
H26A H 0.806819 0.248925 0.717298 0.041 Uiso 1 1 calc R U . . .
H26B H 0.970421 0.265110 0.660262 0.041 Uiso 1 1 calc R U . . .
C27 C 0.6968(4) 0.1501(2) 0.63030(14) 0.0426(6) Uani 1 1 d . . . . .
H27A H 0.704419 0.157163 0.580630 0.064 Uiso 1 1 calc R U . . .
H27B H 0.549180 0.137060 0.640073 0.064 Uiso 1 1 calc R U . . .
H27C H 0.757231 0.087553 0.646127 0.064 Uiso 1 1 calc R U . . .
C31 C 0.1072(3) 0.12620(18) 0.78675(12) 0.0293(5) Uani 1 1 d . . . . .
C32 C 0.1134(4) 0.03434(19) 0.74637(13) 0.0346(5) Uani 1 1 d . . . . .
H32 H 0.237253 0.030432 0.725491 0.042 Uiso 1 1 calc R U . . .
C33 C -0.0635(4) -0.0519(2) 0.73677(14) 0.0420(6) Uani 1 1 d . . . . .
H33 H -0.062535 -0.115975 0.709587 0.050 Uiso 1 1 calc R U . . .
C34 C -0.2408(4) -0.0425(2) 0.76760(14) 0.0439(6) Uani 1 1 d . . . . .
H34 H -0.364355 -0.100146 0.762200 0.053 Uiso 1 1 calc R U . . .
C35 C -0.2348(4) 0.0520(2) 0.80632(14) 0.0409(6) Uani 1 1 d . . . . .
H35 H -0.357982 0.058064 0.826954 0.049 Uiso 1 1 calc R U . . .
C41 C 0.4568(4) 0.2354(3) 1.02457(13) 0.0513(7) Uani 1 1 d . . . . .
H41A H 0.470870 0.315147 1.033032 0.077 Uiso 1 1 calc R U . . .
H41B H 0.593330 0.221065 1.015010 0.077 Uiso 1 1 calc R U . . .
H41C H 0.410382 0.195319 1.065298 0.077 Uiso 1 1 calc R U . . .
C42 C 0.2323(4) 0.0348(2) 0.93854(14) 0.0444(6) Uani 1 1 d . . . . .
H42A H 0.210471 0.000074 0.982913 0.067 Uiso 1 1 calc R U . . .
H42B H 0.361200 0.019954 0.922212 0.067 Uiso 1 1 calc R U . . .
H42C H 0.111545 0.004032 0.904981 0.067 Uiso 1 1 calc R U . . .
C43 C 0.0100(4) 0.2240(2) 0.97114(15) 0.0448(6) Uani 1 1 d . . . . .
H43A H -0.108346 0.184799 0.939143 0.067 Uiso 1 1 calc R U . . .
H43B H 0.022381 0.304169 0.967639 0.067 Uiso 1 1 calc R U . . .
H43C H -0.014780 0.202331 1.018265 0.067 Uiso 1 1 calc R U . . .
P11 P 0.74287(10) 0.22585(5) 0.38081(3) 0.03501(16) Uani 1 1 d . . . . .
F1 F 0.7408(3) 0.21213(15) 0.46188(8) 0.0635(5) Uani 1 1 d . . . . .
F2 F 0.7866(3) 0.35745(13) 0.39234(10) 0.0583(4) Uani 1 1 d . . . . .
F3 F 0.7458(3) 0.23657(16) 0.30018(8) 0.0636(5) Uani 1 1 d . . . . .
F4 F 0.6982(3) 0.09445(12) 0.37128(9) 0.0600(5) Uani 1 1 d . . . . .
F5 F 0.9903(2) 0.23322(15) 0.38803(9) 0.0590(5) Uani 1 1 d . . . . .
F6 F 0.4958(2) 0.22031(15) 0.37329(10) 0.0630(5) Uani 1 1 d . . . . .
N11 N 0.2340(4) 0.2672(3) 0.56039(14) 0.0619(7) Uani 1 1 d . . . . .
C101 C 0.2385(4) 0.1898(3) 0.52917(15) 0.0474(7) Uani 1 1 d . . . . .
C102 C 0.2466(5) 0.0902(2) 0.48985(17) 0.0566(8) Uani 1 1 d . . . . .
H10A H 0.130574 0.075524 0.452877 0.085 Uiso 1 1 calc R U . . .
H10B H 0.233349 0.027122 0.520308 0.085 Uiso 1 1 calc R U . . .
H10C H 0.381474 0.101133 0.469918 0.085 Uiso 1 1 calc R U . . .

loop_
_atom_site_aniso_label
_atom_site_aniso_U_11
_atom_site_aniso_U_22
_atom_site_aniso_U_33
_atom_site_aniso_U_23
_atom_site_aniso_U_13
_atom_site_aniso_U_12
P1 0.0319(3) 0.0330(3) 0.0286(3) 0.0042(2) 0.0098(2) 0.0004(2)
Si1 0.0306(3) 0.0269(3) 0.0312(3) 0.0037(3) 0.0082(3) 0.0010(3)
Si2 0.0316(3) 0.0337(3) 0.0348(4) 0.0097(3) 0.0135(3) 0.0068(3)
N1 0.0247(9) 0.0294(10) 0.0308(10) 0.0024(8) 0.0067(8) 0.0079(8)
N2 0.0278(10) 0.0338(11) 0.0422(12) 0.0063(9) 0.0098(9) 0.0041(8)
C1 0.0286(11) 0.0271(11) 0.0304(12) 0.0060(9) 0.0096(9) 0.0090(9)
C2 0.0250(11) 0.0282(11) 0.0301(12) 0.0044(9) 0.0085(9) 0.0108(9)
C3 0.0241(11) 0.0298(11) 0.0301(12) 0.0023(9) 0.0058(9) 0.0090(9)
C4 0.0233(11) 0.0249(11) 0.0371(13) 0.0072(9) 0.0091(9) 0.0088(9)
C5 0.0260(11) 0.0281(11) 0.0341(12) 0.0052(9) 0.0104(9) 0.0079(9)
C11 0.0311(13) 0.0403(14) 0.0519(16) 0.0010(12) 0.0128(11) 0.0023(11)
C12 0.0520(16) 0.0299(13) 0.0622(18) 0.0011(12) 0.0134(14) 0.0060(12)
C13 0.0582(18) 0.0517(17) 0.0422(16) 0.0057(13) -0.0020(13) -0.0183(14)
C21 0.0204(10) 0.0291(11) 0.0284(11) -0.0001(9) 0.0048(8) 0.0044(9)
C22 0.0278(11) 0.0318(12) 0.0326(12) 0.0017(9) 0.0073(9) 0.0093(9)
C23 0.0329(12) 0.0305(12) 0.0336(13) 0.0067(10) 0.0044(10) 0.0073(10)
C24 0.0306(12) 0.0355(13) 0.0304(12) 0.0058(10) 0.0085(10) 0.0038(10)
C25 0.0273(11) 0.0361(12) 0.0295(12) -0.0008(10) 0.0082(9) 0.0057(10)
C26 0.0338(13) 0.0382(13) 0.0355(13) 0.0080(10) 0.0074(10) 0.0184(10)
C27 0.0529(16) 0.0359(14) 0.0437(15) 0.0069(11) 0.0098(12) 0.0176(12)
C31 0.0252(11) 0.0303(12) 0.0331(12) 0.0074(9) 0.0069(9) 0.0056(9)
C32 0.0331(13) 0.0310(12) 0.0410(14) 0.0025(10) 0.0092(10) 0.0073(10)
C33 0.0467(15) 0.0306(13) 0.0469(15) 0.0023(11) 0.0069(12) 0.0036(11)
C34 0.0395(14) 0.0368(14) 0.0500(16) 0.0083(12) 0.0047(12) -0.0042(11)
C35 0.0283(12) 0.0435(14) 0.0497(16) 0.0098(12) 0.0108(11) 0.0019(11)
C41 0.0448(16) 0.071(2) 0.0340(14) 0.0126(13) 0.0125(12) 0.0002(14)
C42 0.0522(16) 0.0384(14) 0.0481(16) 0.0173(12) 0.0149(13) 0.0168(12)
C43 0.0471(16) 0.0441(15) 0.0503(16) 0.0122(12) 0.0256(13) 0.0154(12)
P11 0.0340(3) 0.0352(3) 0.0361(4) 0.0015(3) 0.0076(3) 0.0064(3)
F1 0.0736(12) 0.0729(12) 0.0373(9) -0.0002(8) 0.0111(8) -0.0014(9)
F2 0.0550(10) 0.0368(9) 0.0841(13) 0.0002(8) 0.0137(9) 0.0093(7)
F3 0.0712(12) 0.0759(12) 0.0395(9) 0.0097(8) 0.0095(8) 0.0048(10)
F4 0.0784(12) 0.0332(8) 0.0669(11) -0.0019(8) 0.0157(9) 0.0053(8)
F5 0.0371(9) 0.0663(11) 0.0757(12) -0.0064(9) 0.0068(8) 0.0156(8)
F6 0.0336(9) 0.0697(12) 0.0843(13) -0.0095(10) 0.0063(8) 0.0083(8)
N11 0.0495(15) 0.088(2) 0.0514(16) -0.0082(15) 0.0011(12) 0.0252(14)
C101 0.0340(14) 0.0665(19) 0.0441(16) 0.0083(14) 0.0084(12) 0.0136(13)
C102 0.0499(17) 0.0490(17) 0.070(2) 0.0071(15) 0.0188(15) 0.0031(14)

loop_
_atom_type_symbol
_atom_type_description
_atom_type_scat_dispersion_real
_atom_type_scat_dispersion_imag
_atom_type_scat_source
C C 0.0033 0.0016 'International Tables Vol C Tables 4.2.6.8 and 6.1.1.4'
H H 0.0000 0.0000 'International Tables Vol C Tables 4.2.6.8 and 6.1.1.4'
F F 0.0171 0.0103 'International Tables Vol C Tables 4.2.6.8 and 6.1.1.4'
N N 0.0061 0.0033 'International Tables Vol C Tables 4.2.6.8 and 6.1.1.4'
P P 0.1023 0.0942 'International Tables Vol C Tables 4.2.6.8 and 6.1.1.4'
Si Si 0.0817 0.0704 'International Tables Vol C Tables 4.2.6.8 and 6.1.1.4'

loop_
_exptl_crystal_face_index_h
_exptl_crystal_face_index_k
_exptl_crystal_face_index_l
_exptl_crystal_face_perp_dist
-3.00 1.00 1.00 0.1000
-2.00 2.00 3.00 0.1010
-1.00 2.00 3.00 0.0910
-1.00 0.00 3.00 0.0620
0.00 2.00 -1.00 0.0660
0.00 2.00 -3.00 0.0560
0.00 0.00 -1.00 0.0490
0.00 0.00 1.00 0.0310
0.00 -1.00 -2.00 0.0330
0.00 -3.00 -2.00 0.0310
0.00 3.00 2.00 0.0640
0.00 -1.00 2.00 0.0290
3.00 -1.00 -1.00 0.1000

loop_
_geom_angle_atom_site_label_1
_geom_angle_atom_site_label_2
_geom_angle_atom_site_label_3
_geom_angle
_geom_angle_site_symmetry_1
_geom_angle_site_symmetry_3
_geom_angle_publ_flag
C5 P1 C1 105.60(11) . . ?
C11 Si1 C1 111.06(11) . . ?
C12 Si1 C1 110.13(12) . . ?
C12 Si1 C11 111.73(13) . . ?
C13 Si1 C1 108.27(11) . . ?
C13 Si1 C11 106.10(14) . . ?
C13 Si1 C12 109.41(14) . . ?
C41 Si2 C5 108.31(11) . . ?
C42 Si2 C5 109.36(11) . . ?
C42 Si2 C41 106.89(14) . . ?
C43 Si2 C5 113.64(11) . . ?
C43 Si2 C41 105.81(14) . . ?
C43 Si2 C42 112.48(13) . . ?
C21 N1 C26 122.01(19) . . ?
C25 N1 C21 121.23(19) . . ?
C25 N1 C26 116.73(18) . . ?
C31 N2 C35 117.0(2) . . ?
P1 C1 Si1 113.69(12) . . ?
C2 C1 P1 120.60(17) . . ?
C2 C1 Si1 125.65(16) . . ?
C1 C2 C21 119.00(19) . . ?
C3 C2 C1 124.3(2) . . ?
C3 C2 C21 116.54(19) . . ?
C2 C3 H3 117.6 . . ?
C2 C3 C4 124.8(2) . . ?
C4 C3 H3 117.6 . . ?
C3 C4 C31 116.6(2) . . ?
C5 C4 C3 123.2(2) . . ?
C5 C4 C31 120.20(19) . . ?
P1 C5 Si2 113.61(12) . . ?
C4 C5 P1 121.52(17) . . ?
C4 C5 Si2 124.62(17) . . ?
Si1 C11 H11A 109.5 . . ?
Si1 C11 H11B 109.5 . . ?
Si1 C11 H11C 109.5 . . ?
H11A C11 H11B 109.5 . . ?
H11A C11 H11C 109.5 . . ?
H11B C11 H11C 109.5 . . ?
Si1 C12 H12A 109.5 . . ?
Si1 C12 H12B 109.5 . . ?
Si1 C12 H12C 109.5 . . ?
H12A C12 H12B 109.5 . . ?
H12A C12 H12C 109.5 . . ?
H12B C12 H12C 109.5 . . ?
Si1 C13 H13A 109.5 . . ?
Si1 C13 H13B 109.5 . . ?
Si1 C13 H13C 109.5 . . ?
H13A C13 H13B 109.5 . . ?
H13A C13 H13C 109.5 . . ?
H13B C13 H13C 109.5 . . ?
N1 C21 C2 120.11(19) . . ?
N1 C21 C22 118.6(2) . . ?
C22 C21 C2 121.26(19) . . ?
C21 C22 H22 119.7 . . ?
C23 C22 C21 120.6(2) . . ?
C23 C22 H22 119.7 . . ?
C22 C23 H23 120.3 . . ?
C22 C23 C24 119.5(2) . . ?
C24 C23 H23 120.3 . . ?
C23 C24 H24 120.6 . . ?
C25 C24 C23 118.9(2) . . ?
C25 C24 H24 120.6 . . ?
N1 C25 C24 121.2(2) . . ?
N1 C25 H25 119.4 . . ?
C24 C25 H25 119.4 . . ?
N1 C26 H26A 109.3 . . ?
N1 C26 H26B 109.3 . . ?
N1 C26 C27 111.81(19) . . ?
H26A C26 H26B 107.9 . . ?
C27 C26 H26A 109.3 . . ?
C27 C26 H26B 109.3 . . ?
C26 C27 H27A 109.5 . . ?
C26 C27 H27B 109.5 . . ?
C26 C27 H27C 109.5 . . ?
H27A C27 H27B 109.5 . . ?
H27A C27 H27C 109.5 . . ?
H27B C27 H27C 109.5 . . ?
N2 C31 C4 115.0(2) . . ?
N2 C31 C32 122.7(2) . . ?
C32 C31 C4 122.3(2) . . ?
C31 C32 H32 120.4 . . ?
C31 C32 C33 119.2(2) . . ?
C33 C32 H32 120.4 . . ?
C32 C33 H33 120.7 . . ?
C34 C33 C32 118.5(2) . . ?
C34 C33 H33 120.7 . . ?
C33 C34 H34 120.7 . . ?
C35 C34 C33 118.6(2) . . ?
C35 C34 H34 120.7 . . ?
N2 C35 C34 123.9(2) . . ?
N2 C35 H35 118.0 . . ?
C34 C35 H35 118.0 . . ?
Si2 C41 H41A 109.5 . . ?
Si2 C41 H41B 109.5 . . ?
Si2 C41 H41C 109.5 . . ?
H41A C41 H41B 109.5 . . ?
H41A C41 H41C 109.5 . . ?
H41B C41 H41C 109.5 . . ?
Si2 C42 H42A 109.5 . . ?
Si2 C42 H42B 109.5 . . ?
Si2 C42 H42C 109.5 . . ?
H42A C42 H42B 109.5 . . ?
H42A C42 H42C 109.5 . . ?
H42B C42 H42C 109.5 . . ?
Si2 C43 H43A 109.5 . . ?
Si2 C43 H43B 109.5 . . ?
Si2 C43 H43C 109.5 . . ?
H43A C43 H43B 109.5 . . ?
H43A C43 H43C 109.5 . . ?
H43B C43 H43C 109.5 . . ?
F1 P11 F2 89.50(10) . . ?
F3 P11 F1 178.65(11) . . ?
F3 P11 F2 91.78(10) . . ?
F3 P11 F4 89.63(10) . . ?
F3 P11 F5 89.53(10) . . ?
F3 P11 F6 90.19(10) . . ?
F4 P11 F1 89.09(10) . . ?
F4 P11 F2 178.57(10) . . ?
F5 P11 F1 90.07(10) . . ?
F5 P11 F2 89.39(9) . . ?
F5 P11 F4 90.86(10) . . ?
F5 P11 F6 179.17(11) . . ?
F6 P11 F1 90.24(10) . . ?
F6 P11 F2 89.83(9) . . ?
F6 P11 F4 89.92(10) . . ?
N11 C101 C102 179.2(3) . . ?
C101 C102 H10A 109.5 . . ?
C101 C102 H10B 109.5 . . ?
C101 C102 H10C 109.5 . . ?
H10A C102 H10B 109.5 . . ?
H10A C102 H10C 109.5 . . ?
H10B C102 H10C 109.5 . . ?

loop_
_geom_bond_atom_site_label_1
_geom_bond_atom_site_label_2
_geom_bond_distance
_geom_bond_site_symmetry_2
_geom_bond_publ_flag
P1 C1 1.747(2) . ?
P1 C5 1.741(2) . ?
Si1 C1 1.908(2) . ?
Si1 C11 1.860(3) . ?
Si1 C12 1.859(3) . ?
Si1 C13 1.856(3) . ?
Si2 C5 1.913(2) . ?
Si2 C41 1.868(3) . ?
Si2 C42 1.864(3) . ?
Si2 C43 1.861(3) . ?
N1 C21 1.358(3) . ?
N1 C25 1.355(3) . ?
N1 C26 1.491(3) . ?
N2 C31 1.344(3) . ?
N2 C35 1.346(3) . ?
C1 C2 1.397(3) . ?
C2 C3 1.396(3) . ?
C2 C21 1.505(3) . ?
C3 H3 0.9500 . ?
C3 C4 1.402(3) . ?
C4 C5 1.400(3) . ?
C4 C31 1.500(3) . ?
C11 H11A 0.9800 . ?
C11 H11B 0.9800 . ?
C11 H11C 0.9800 . ?
C12 H12A 0.9800 . ?
C12 H12B 0.9800 . ?
C12 H12C 0.9800 . ?
C13 H13A 0.9800 . ?
C13 H13B 0.9800 . ?
C13 H13C 0.9800 . ?
C21 C22 1.381(3) . ?
C22 H22 0.9500 . ?
C22 C23 1.380(3) . ?
C23 H23 0.9500 . ?
C23 C24 1.384(3) . ?
C24 H24 0.9500 . ?
C24 C25 1.365(3) . ?
C25 H25 0.9500 . ?
C26 H26A 0.9900 . ?
C26 H26B 0.9900 . ?
C26 C27 1.507(4) . ?
C27 H27A 0.9800 . ?
C27 H27B 0.9800 . ?
C27 H27C 0.9800 . ?
C31 C32 1.385(3) . ?
C32 H32 0.9500 . ?
C32 C33 1.388(3) . ?
C33 H33 0.9500 . ?
C33 C34 1.381(4) . ?
C34 H34 0.9500 . ?
C34 C35 1.376(4) . ?
C35 H35 0.9500 . ?
C41 H41A 0.9800 . ?
C41 H41B 0.9800 . ?
C41 H41C 0.9800 . ?
C42 H42A 0.9800 . ?
C42 H42B 0.9800 . ?
C42 H42C 0.9800 . ?
C43 H43A 0.9800 . ?
C43 H43B 0.9800 . ?
C43 H43C 0.9800 . ?
P11 F1 1.5953(17) . ?
P11 F2 1.5988(16) . ?
P11 F3 1.5832(17) . ?
P11 F4 1.5921(16) . ?
P11 F5 1.5899(17) . ?
P11 F6 1.5914(17) . ?
N11 C101 1.136(4) . ?
C101 C102 1.456(4) . ?
C102 H10A 0.9800 . ?
C102 H10B 0.9800 . ?
C102 H10C 0.9800 . ?

loop_
_geom_torsion_atom_site_label_1
_geom_torsion_atom_site_label_2
_geom_torsion_atom_site_label_3
_geom_torsion_atom_site_label_4
_geom_torsion
_geom_torsion_site_symmetry_1
_geom_torsion_site_symmetry_2
_geom_torsion_site_symmetry_3
_geom_torsion_site_symmetry_4
_geom_torsion_publ_flag
P1 C1 C2 C3 -0.1(3) . . . . ?
P1 C1 C2 C21 175.32(15) . . . . ?
Si1 C1 C2 C3 177.05(16) . . . . ?
Si1 C1 C2 C21 -7.6(3) . . . . ?
N1 C21 C22 C23 -1.1(3) . . . . ?
N2 C31 C32 C33 -0.9(4) . . . . ?
C1 P1 C5 Si2 175.28(11) . . . . ?
C1 P1 C5 C4 0.7(2) . . . . ?
C1 C2 C3 C4 1.0(3) . . . . ?
C1 C2 C21 N1 105.2(2) . . . . ?
C1 C2 C21 C22 -75.3(3) . . . . ?
C2 C3 C4 C5 -0.9(3) . . . . ?
C2 C3 C4 C31 177.8(2) . . . . ?
C2 C21 C22 C23 179.3(2) . . . . ?
C3 C2 C21 N1 -79.1(3) . . . . ?
C3 C2 C21 C22 100.4(2) . . . . ?
C3 C4 C5 P1 0.0(3) . . . . ?
C3 C4 C5 Si2 -173.95(16) . . . . ?
C3 C4 C31 N2 -128.1(2) . . . . ?
C3 C4 C31 C32 53.0(3) . . . . ?
C4 C31 C32 C33 177.9(2) . . . . ?
C5 P1 C1 Si1 -178.13(11) . . . . ?
C5 P1 C1 C2 -0.7(2) . . . . ?
C5 C4 C31 N2 50.7(3) . . . . ?
C5 C4 C31 C32 -128.2(2) . . . . ?
C21 N1 C25 C24 1.0(3) . . . . ?
C21 N1 C26 C27 105.2(2) . . . . ?
C21 C2 C3 C4 -174.49(19) . . . . ?
C21 C22 C23 C24 1.8(3) . . . . ?
C22 C23 C24 C25 -1.0(3) . . . . ?
C23 C24 C25 N1 -0.4(3) . . . . ?
C25 N1 C21 C2 179.2(2) . . . . ?
C25 N1 C21 C22 -0.3(3) . . . . ?
C25 N1 C26 C27 -76.7(3) . . . . ?
C26 N1 C21 C2 -2.8(3) . . . . ?
C26 N1 C21 C22 177.7(2) . . . . ?
C26 N1 C25 C24 -177.0(2) . . . . ?
C31 N2 C35 C34 0.3(4) . . . . ?
C31 C4 C5 P1 -178.72(16) . . . . ?
C31 C4 C5 Si2 7.4(3) . . . . ?
C31 C32 C33 C34 0.5(4) . . . . ?
C32 C33 C34 C35 0.2(4) . . . . ?
C33 C34 C35 N2 -0.6(4) . . . . ?
C35 N2 C31 C4 -178.4(2) . . . . ?
C35 N2 C31 C32 0.5(3) . . . . ?
